data_7158398
loop_
_publ_author_name
'Spatola, Emanuele'
'Rispoli, Francesco'
'Del Giudice, Daniele'
'Cacciapaglia, Roberta'
'Casnati, Alessandro'
'Marchi\`o, Luciano'
'Baldini, Laura'
'Di Stefano, Stefano'

_publ_section_title
;
 Dissipative control of the fluorescence of a 1,3-dipyrenyl calix[4]arene
 in the cone conformation.
;
_journal_issue 1
_journal_name_full 'Organic &amp; biomolecular chemistry'
_journal_page_first 132
_journal_page_last 138
_journal_paper_doi 10.1039/d1ob02096j
_journal_volume 20
_journal_year 2021
_chemical_formula_moiety 'C76 H70 N2 O12'
_chemical_formula_sum 'C76 H70 N2 O12'
_chemical_formula_weight 1203.34
_space_group_crystal_system triclinic
_space_group_IT_number 2
_space_group_name_Hall '-P 1'
_space_group_name_H-M_alt 'P -1'
_atom_sites_solution_hydrogens geom
_atom_sites_solution_primary dual
_audit_creation_date 2020-12-17
_audit_creation_method
;
Olex2 1.3
(compiled 2020.07.31 svn.rc2a77460 for OlexSys, GUI svn.r6145)
;
_audit_update_record
;
2021-09-09 deposited with the CCDC.	2021-11-12 downloaded from the CCDC.
;
_cell_angle_alpha 70.194(7)
_cell_angle_beta 85.592(7)
_cell_angle_gamma 77.672(8)
_cell_formula_units_Z 2
_cell_length_a 14.238(3)
_cell_length_b 14.993(3)
_cell_length_c 15.638(2)
_cell_measurement_reflns_used 5098
_cell_measurement_temperature 150
_cell_measurement_theta_max 68.746
_cell_measurement_theta_min 2.996
_cell_volume 3068.3(10)
_computing_cell_refinement 'SAINT V8.38A (Bruker, 2018)'
_computing_data_reduction 'SAINT V8.38A (Bruker, 2018)'
_computing_molecular_graphics 'Olex2 1.3 (Dolomanov et al., 2009)'
_computing_publication_material 'Olex2 1.3 (Dolomanov et al., 2009)'
_computing_structure_refinement 'SHELXL 2018/3 (Sheldrick, 2015)'
_computing_structure_solution 'SHELXT  (Sheldrick, 2015)'
_diffrn_ambient_temperature 150.0
_diffrn_detector_area_resol_mean 7.4
_diffrn_measured_fraction_theta_full 0.982
_diffrn_measured_fraction_theta_max 0.981
_diffrn_measurement_device_type 'Bruker D8 venture PhotonII area detector'
_diffrn_measurement_method 'omega and theta scans'
_diffrn_radiation_type CuK\a
_diffrn_radiation_wavelength 1.54178
_diffrn_reflns_av_R_equivalents 0.1530
_diffrn_reflns_av_unetI/netI 0.1346
_diffrn_reflns_Laue_measured_fraction_full 0.982
_diffrn_reflns_Laue_measured_fraction_max 0.981
_diffrn_reflns_limit_h_max 16
_diffrn_reflns_limit_h_min -17
_diffrn_reflns_limit_k_max 18
_diffrn_reflns_limit_k_min -18
_diffrn_reflns_limit_l_max 18
_diffrn_reflns_limit_l_min -18
_diffrn_reflns_number 37030
_diffrn_reflns_point_group_measured_fraction_full 0.982
_diffrn_reflns_point_group_measured_fraction_max 0.981
_diffrn_reflns_theta_full 67.679
_diffrn_reflns_theta_max 68.240
_diffrn_reflns_theta_min 3.590
_diffrn_source microfocus
_diffrn_source_current 1.0
_diffrn_source_power 0.05
_diffrn_source_voltage 50.0
_exptl_absorpt_coefficient_mu 0.709
_exptl_absorpt_correction_T_max 0.7533
_exptl_absorpt_correction_T_min 0.5463
_exptl_absorpt_correction_type multi-scan
_exptl_absorpt_process_details
;
SADABS-2016/2 (Bruker,2016/2) was used for absorption correction.
wR2(int) was 0.1309 before and 0.0780 after correction.
The Ratio of minimum to maximum transmission is 0.7252.
The \l/2 correction factor is Not present.
;
_exptl_crystal_colour 'clear light colourless'
_exptl_crystal_colour_lustre clear
_exptl_crystal_colour_modifier light
_exptl_crystal_colour_primary colourless
_exptl_crystal_density_diffrn 1.303
_exptl_crystal_description needle
_exptl_crystal_F_000 1272
_exptl_crystal_size_max 0.11
_exptl_crystal_size_mid 0.03
_exptl_crystal_size_min 0.03
_refine_diff_density_max 0.279
_refine_diff_density_min -0.336
_refine_diff_density_rms 0.067
_refine_ls_extinction_coef 0.0075(5)
_refine_ls_extinction_expression Fc^*^=kFc[1+0.001xFc^2^\l^3^/sin(2\q)]^-1/4^
_refine_ls_extinction_method 'SHELXL-2018/3 (Sheldrick 2018)'
_refine_ls_goodness_of_fit_ref 1.017
_refine_ls_hydrogen_treatment constr
_refine_ls_matrix_type full
_refine_ls_number_parameters 843
_refine_ls_number_reflns 11007
_refine_ls_number_restraints 37
_refine_ls_restrained_S_all 1.019
_refine_ls_R_factor_all 0.1757
_refine_ls_R_factor_gt 0.0790
_refine_ls_shift/su_max 0.000
_refine_ls_shift/su_mean 0.000
_refine_ls_structure_factor_coef Fsqd
_refine_ls_weighting_details 'w=1/[\s^2^(Fo^2^)+(0.0850P)^2^] where P=(Fo^2^+2Fc^2^)/3'
_refine_ls_weighting_scheme calc
_refine_ls_wR_factor_gt 0.1737
_refine_ls_wR_factor_ref 0.2211
_reflns_Friedel_coverage 0.000
_reflns_number_gt 4714
_reflns_number_total 11007
_reflns_threshold_expression 'I > 2\s(I)'
_cod_data_source_file d1ob02096j2.cif
_cod_data_source_block rix263_0m
_cod_depositor_comments 'Adding full bibliography for 7158398.cif.'
_cod_original_cell_volume 3068.1(9)
_cod_database_code 7158398
_shelx_shelxl_version_number 2018/3
_shelx_space_group_comment
;
The symmetry employed for this shelxl refinement is uniquely defined
by the following loop, which should always be used as a source of
symmetry information in preference to the above space-group names.
They are only intended as comments.
;
_shelx_estimated_absorpt_t_max 0.979
_shelx_estimated_absorpt_t_min 0.926
_olex2_refinement_description
;
1. Fixed Uiso
 At 1.2 times of:
  All C(H) groups, All C(H,H) groups, All C(H,H,H,H) groups
 At 1.5 times of:
  All C(H,H,H) groups, All C(H,H,H,H,H,H) groups
2. Restrained distances
 C72-C73
 1.5 with sigma of 0.02
 C73-C72 = C73A-C72A
 1.5 with sigma of 0.02
 O6-C71 = O6A-C71 = O6-C72 = O6A-C72A
 1.42 with sigma of 0.02
 C70-O6
 2.4 with sigma of 0.04
 C71-C72
 2.4 with sigma of 0.04
 O6-C73
 2.4 with sigma of 0.04
 C71-C72A
 2.4 with sigma of 0.04
 O6A-C73A
 2.4 with sigma of 0.04
 C72-C73 \\sim C72A-C73A
 with sigma of 0.02
3. Uiso/Uaniso restraints and constraints
O8 \\sim O8A: within 1.7A with sigma of 0.04 and sigma for terminal atoms of
0.08 within 1.7A
C76 \\sim C76A: within 1.7A with sigma of 0.04 and sigma for terminal atoms of
0.08 within 1.7A
Uanis(O6) \\sim Ueq, Uanis(O6A) \\sim Ueq: with sigma of 0.1 and sigma for
terminal atoms of 0.2
Uanis(O6) = Uanis(O6A)
Uanis(C72) = Uanis(C72A)
Uanis(C73) = Uanis(C73A)
4. Others
 Sof(H75C)=Sof(H75D)=Sof(C76A)=Sof(H76A)=Sof(H76B)=Sof(H77D)=Sof(H77E)=
 Sof(H77F)=Sof(O8A)=1-FVAR(1)
 Sof(H75A)=Sof(H75B)=Sof(O8)=Sof(H77A)=Sof(H77B)=Sof(H77C)=Sof(C76)=Sof(H76C)=
 Sof(H76D)=FVAR(1)
 Sof(H71C)=Sof(H71D)=Sof(O6A)=Sof(C72A)=Sof(H72C)=Sof(H72D)=Sof(C73A)=
 Sof(H73D)=Sof(H73E)=Sof(H73F)=1-FVAR(2)
 Sof(H71A)=Sof(H71B)=Sof(C72)=Sof(H72A)=Sof(H72B)=Sof(C73)=Sof(H73A)=Sof(H73B)=
 Sof(H73C)=Sof(O6)=FVAR(2)
5.a Secondary CH2 refined with riding coordinates:
 C71(H71A,H71B), C71(H71C,H71D), C72(H72A,H72B), C28(H28A,H28B), C21(H21A,
 H21B), C66(H66A,H66B), C67(H67A,H67B), C68(H68A,H68B), C7(H7A,H7B), C14(H14A,
 H14B), C62(H62A,H62B), C63(H63A,H63B), C64(H64A,H64B), C74(H74A,H74B),
 C75(H75A,H75B), C75(H75C,H75D), C76A(H76A,H76B), C70(H70A,H70B), C76(H76C,
 H76D), C72A(H72C,H72D)
5.b Me refined with riding coordinates:
 C73(H73A,H73B,H73C), C77(H77D,H77E,H77F), C77(H77A,H77B,H77C), C73A(H73D,H73E,
 H73F)
5.c Aromatic/amide H refined with riding coordinates:
 C41(H41), C42(H42), C36(H36), C35(H35), C3(H3), C18(H18), C56(H56), C57(H57),
 C40(H40), C9(H9), C11(H11), C51(H51), C52(H52), C59(H59), C60(H60), C47(H47),
 C46(H46), C58(H58), C16(H16), C23(H23), C25(H25), C5(H5), C30(H30), C31(H31),
 C44(H44), C43(H43)
5.d Idealised Me refined as rotating group:
 C69(H69A,H69B,H69C), C65(H65A,H65B,H65C)
;
_olex2_submission_special_instructions 'No special instructions were received'

loop_
_space_group_symop_operation_xyz
'x, y, z'
'-x, -y, -z'

loop_
_atom_site_label
_atom_site_type_symbol
_atom_site_fract_x
_atom_site_fract_y
_atom_site_fract_z
_atom_site_U_iso_or_equiv
_atom_site_adp_type
_atom_site_occupancy
_atom_site_site_symmetry_order
_atom_site_calc_flag
_atom_site_refinement_flags_posn
_atom_site_refinement_flags_adp
_atom_site_refinement_flags_occupancy
_atom_site_disorder_assembly
_atom_site_disorder_group
O1 O 0.2239(2) 0.2217(2) 0.41426(18) 0.0524(8) Uani 1 1 d . . . . .
C71 C 0.1142(5) 0.5113(6) 0.2270(5) 0.116(3) Uani 1 1 d D . . . .
H71A H 0.157405 0.558307 0.209587 0.139 Uiso 0.535(9) 1 calc R U P A 1
H71B H 0.063727 0.531059 0.267951 0.139 Uiso 0.535(9) 1 calc R U P A 1
H71C H 0.055033 0.522240 0.262842 0.139 Uiso 0.465(9) 1 calc R U P A 2
H71D H 0.152693 0.558696 0.227795 0.139 Uiso 0.465(9) 1 calc R U P A 2
C26 C 0.4778(3) 0.2177(3) 0.5198(2) 0.0476(11) Uani 1 1 d . . . . .
O5 O 0.0244(2) 0.2563(2) 0.3993(2) 0.0666(10) Uani 1 1 d . . . . .
C72 C 0.0256(18) 0.5968(14) 0.0779(11) 0.147(7) Uani 0.535(9) 1 d D . P A 1
H72A H 0.069704 0.643030 0.060389 0.177 Uiso 0.535(9) 1 calc R U P A 1
H72B H -0.033041 0.627156 0.103825 0.177 Uiso 0.535(9) 1 calc R U P A 1
C19 C 0.5434(3) 0.4380(3) 0.2738(2) 0.0450(11) Uani 1 1 d . . . . .
O3 O 0.3985(2) 0.5570(2) 0.25407(17) 0.0527(8) Uani 1 1 d . . . . .
C45 C 0.6669(3) 0.2939(3) 0.1242(3) 0.0477(11) Uani 1 1 d . . . . .
O7 O 0.2882(3) 0.6931(2) 0.3212(2) 0.0676(10) Uani 1 1 d . . . . .
C13 C 0.2665(3) 0.3760(3) 0.1550(3) 0.0473(11) Uani 1 1 d . . . . .
O11 O 0.8091(3) 0.1692(3) 0.5622(2) 0.0705(10) Uani 1 1 d . . . . .
C73 C -0.0018(12) 0.5831(13) -0.0058(10) 0.153(6) Uani 0.535(9) 1 d D . P A 1
H73A H -0.031875 0.645719 -0.048596 0.230 Uiso 0.535(9) 1 calc R U P A 1
H73B H 0.055772 0.555190 -0.033752 0.230 Uiso 0.535(9) 1 calc R U P A 1
H73C H -0.047310 0.539263 0.009827 0.230 Uiso 0.535(9) 1 calc R U P A 1
O12 O 0.7272(2) 0.0778(3) 0.6631(2) 0.0720(10) Uani 1 1 d . . . . .
O4 O 0.3918(2) 0.3653(2) 0.42024(17) 0.0528(8) Uani 1 1 d . . . . .
O2 O 0.2622(2) 0.3914(2) 0.23690(18) 0.0557(8) Uani 1 1 d . . . . .
O10 O 0.2838(4) 0.2507(3) -0.0988(3) 0.0994(15) Uani 1 1 d . . . . .
O6 O 0.071(3) 0.5114(17) 0.1479(18) 0.142(8) Uani 0.535(9) 1 d D U P A 1
C41 C 1.0262(4) 0.0245(4) 0.3183(4) 0.0742(16) Uani 1 1 d . . . . .
H41 H 1.089251 0.029318 0.329521 0.089 Uiso 1 1 calc R U . . .
C42 C 0.9473(4) 0.0760(3) 0.3507(3) 0.0628(13) Uani 1 1 d . . . . .
H42 H 0.956729 0.115077 0.384811 0.075 Uiso 1 1 calc R U . . .
C37 C 0.8539(4) 0.0710(3) 0.3336(3) 0.0559(13) Uani 1 1 d . . . . .
C36 C 0.7702(3) 0.1264(3) 0.3617(3) 0.0519(12) Uani 1 1 d . . . . .
H36 H 0.777862 0.168108 0.393651 0.062 Uiso 1 1 calc R U . . .
C35 C 0.6811(3) 0.1209(3) 0.3442(3) 0.0493(11) Uani 1 1 d . . . . .
H35 H 0.627755 0.160894 0.362185 0.059 Uiso 1 1 calc R U . . .
C34 C 0.6634(3) 0.0569(3) 0.2992(3) 0.0511(12) Uani 1 1 d . . . . .
C29 C 0.5714(3) 0.0455(3) 0.2844(3) 0.0472(11) Uani 1 1 d . . . . .
C4 C 0.4810(3) 0.0933(3) 0.3185(3) 0.0499(12) Uani 1 1 d . . . . .
C3 C 0.4738(3) 0.1021(3) 0.4050(2) 0.0474(11) Uani 1 1 d . . . . .
H3 H 0.528301 0.075635 0.443584 0.057 Uiso 1 1 calc R U . . .
N2 N 0.7325(3) 0.1475(3) 0.5945(3) 0.0610(11) Uani 1 1 d . . . . .
C2 C 0.3908(3) 0.1477(3) 0.4366(2) 0.0476(11) Uani 1 1 d . . . . .
C28 C 0.3934(3) 0.1718(3) 0.5231(2) 0.0495(12) Uani 1 1 d . . . . .
H28A H 0.333257 0.216721 0.529049 0.059 Uiso 1 1 calc R U . . .
H28B H 0.398663 0.112044 0.576476 0.059 Uiso 1 1 calc R U . . .
C27 C 0.4761(3) 0.3137(3) 0.4629(2) 0.0472(12) Uani 1 1 d . . . . .
C22 C 0.5599(3) 0.3518(3) 0.4410(3) 0.0470(11) Uani 1 1 d . . . . .
C21 C 0.5617(3) 0.4457(3) 0.3652(3) 0.0498(11) Uani 1 1 d . . . . .
H21A H 0.625054 0.463396 0.363851 0.060 Uiso 1 1 calc R U . . .
H21B H 0.511916 0.497652 0.376719 0.060 Uiso 1 1 calc R U . . .
C18 C 0.6067(3) 0.3715(3) 0.2422(3) 0.0470(11) Uani 1 1 d . . . . .
H18 H 0.661665 0.333725 0.277506 0.056 Uiso 1 1 calc R U . . .
C17 C 0.5922(3) 0.3583(3) 0.1600(2) 0.0453(11) Uani 1 1 d . . . . .
C50 C 0.6451(3) 0.2334(3) 0.0780(2) 0.0453(11) Uani 1 1 d . . . . .
C49 C 0.7235(3) 0.1798(3) 0.0408(3) 0.0488(12) Uani 1 1 d . . . . .
C54 C 0.7041(3) 0.1216(3) -0.0093(3) 0.0496(12) Uani 1 1 d . . . . .
C55 C 0.7816(4) 0.0691(3) -0.0469(3) 0.0545(12) Uani 1 1 d . . . . .
C56 C 0.7611(4) 0.0129(4) -0.0959(3) 0.0625(14) Uani 1 1 d . . . . .
H56 H 0.812286 -0.022711 -0.121028 0.075 Uiso 1 1 calc R U . . .
C57 C 0.6673(4) 0.0085(4) -0.1081(3) 0.0615(13) Uani 1 1 d . . . . .
H57 H 0.654579 -0.029380 -0.142137 0.074 Uiso 1 1 calc R U . . .
C40 C 1.0137(4) -0.0336(4) 0.2699(4) 0.0704(15) Uani 1 1 d . . . . .
H40 H 1.068564 -0.069306 0.249141 0.084 Uiso 1 1 calc R U . . .
C39 C 0.9224(4) -0.0411(3) 0.2507(3) 0.0599(14) Uani 1 1 d . . . . .
C38 C 0.8405(3) 0.0116(3) 0.2835(3) 0.0520(12) Uani 1 1 d . . . . .
C1 C 0.3093(3) 0.1776(3) 0.3836(3) 0.0487(12) Uani 1 1 d . . . . .
C66 C 0.1664(3) 0.1555(4) 0.4699(3) 0.0603(13) Uani 1 1 d . . . . .
H66A H 0.198389 0.117825 0.528916 0.072 Uiso 1 1 calc R U . . .
H66B H 0.158074 0.109711 0.439267 0.072 Uiso 1 1 calc R U . . .
C67 C 0.0720(4) 0.2119(4) 0.4846(3) 0.0697(15) Uani 1 1 d . . . . .
H67A H 0.033384 0.168905 0.528238 0.084 Uiso 1 1 calc R U . . .
H67B H 0.080615 0.261959 0.509795 0.084 Uiso 1 1 calc R U . . .
C68 C -0.0621(4) 0.3238(4) 0.4011(4) 0.0830(18) Uani 1 1 d . . . . .
H68A H -0.048056 0.378382 0.416576 0.100 Uiso 1 1 calc R U . . .
H68B H -0.106784 0.292138 0.447507 0.100 Uiso 1 1 calc R U . . .
C69 C -0.1068(4) 0.3601(5) 0.3083(4) 0.095(2) Uani 1 1 d . . . . .
H69A H -0.061637 0.390229 0.262790 0.142 Uiso 1 1 calc R U . . .
H69B H -0.166011 0.407857 0.307323 0.142 Uiso 1 1 calc R U . . .
H69C H -0.121934 0.305730 0.294300 0.142 Uiso 1 1 calc R U . . .
C6 C 0.3115(3) 0.1702(3) 0.2964(3) 0.0494(11) Uani 1 1 d . . . . .
C7 C 0.2246(3) 0.2103(3) 0.2342(3) 0.0507(11) Uani 1 1 d . . . . .
H7A H 0.208628 0.158069 0.216230 0.061 Uiso 1 1 calc R U . . .
H7B H 0.168518 0.235356 0.267016 0.061 Uiso 1 1 calc R U . . .
C8 C 0.2455(3) 0.2912(3) 0.1500(3) 0.0495(11) Uani 1 1 d . . . . .
C9 C 0.2552(3) 0.2756(3) 0.0655(3) 0.0537(12) Uani 1 1 d . . . . .
H9 H 0.241341 0.218765 0.059478 0.064 Uiso 1 1 calc R U . . .
C10 C 0.2857(3) 0.3457(4) -0.0087(3) 0.0556(12) Uani 1 1 d . . . . .
C11 C 0.3105(3) 0.4269(4) -0.0022(3) 0.0570(13) Uani 1 1 d . . . . .
H11 H 0.332541 0.472248 -0.054343 0.068 Uiso 1 1 calc R U . . .
C12 C 0.3032(3) 0.4424(3) 0.0813(3) 0.0497(12) Uani 1 1 d . . . . .
C14 C 0.3454(3) 0.5204(3) 0.0956(3) 0.0547(13) Uani 1 1 d . . . . .
H14A H 0.300786 0.552952 0.132644 0.066 Uiso 1 1 calc R U . . .
H14B H 0.354589 0.569434 0.036185 0.066 Uiso 1 1 calc R U . . .
C15 C 0.4409(3) 0.4758(3) 0.1435(3) 0.0461(11) Uani 1 1 d . . . . .
C20 C 0.4619(3) 0.4906(3) 0.2228(3) 0.0444(11) Uani 1 1 d . . . . .
C62 C 0.4045(4) 0.6561(3) 0.2078(3) 0.0621(14) Uani 1 1 d . . . . .
H62A H 0.361217 0.683931 0.154561 0.075 Uiso 1 1 calc R U . . .
H62B H 0.471040 0.660848 0.186280 0.075 Uiso 1 1 calc R U . . .
C63 C 0.3747(4) 0.7100(4) 0.2746(3) 0.0686(15) Uani 1 1 d . . . . .
H63A H 0.426618 0.691263 0.319764 0.082 Uiso 1 1 calc R U . . .
H63B H 0.367751 0.780252 0.241521 0.082 Uiso 1 1 calc R U . . .
C64 C 0.2045(4) 0.7272(4) 0.2659(4) 0.0835(18) Uani 1 1 d . . . . .
H64A H 0.211585 0.697005 0.217798 0.100 Uiso 1 1 calc R U . . .
H64B H 0.194120 0.798266 0.236638 0.100 Uiso 1 1 calc R U . . .
C65 C 0.1213(4) 0.6999(5) 0.3272(4) 0.093(2) Uani 1 1 d . . . . .
H65A H 0.134406 0.629838 0.358860 0.140 Uiso 1 1 calc R U . . .
H65B H 0.062800 0.718210 0.290841 0.140 Uiso 1 1 calc R U . . .
H65C H 0.112256 0.733719 0.371845 0.140 Uiso 1 1 calc R U . . .
C51 C 0.5504(3) 0.2220(3) 0.0676(3) 0.0509(12) Uani 1 1 d . . . . .
H51 H 0.498123 0.254125 0.094663 0.061 Uiso 1 1 calc R U . . .
C52 C 0.5325(3) 0.1669(3) 0.0203(3) 0.0531(12) Uani 1 1 d . . . . .
H52 H 0.468224 0.161398 0.014769 0.064 Uiso 1 1 calc R U . . .
C53 C 0.6086(3) 0.1168(3) -0.0214(3) 0.0511(12) Uani 1 1 d . . . . .
C59 C 0.8773(4) 0.0748(4) -0.0334(3) 0.0616(14) Uani 1 1 d . . . . .
H59 H 0.929200 0.039466 -0.058055 0.074 Uiso 1 1 calc R U . . .
C60 C 0.8959(3) 0.1293(3) 0.0139(3) 0.0588(13) Uani 1 1 d . . . . .
H60 H 0.960759 0.131711 0.021672 0.071 Uiso 1 1 calc R U . . .
C61 C 0.8200(3) 0.1837(3) 0.0529(3) 0.0524(12) Uani 1 1 d . . . . .
C47 C 0.8380(4) 0.2398(3) 0.1022(3) 0.0589(13) Uani 1 1 d . . . . .
H47 H 0.902394 0.240386 0.113521 0.071 Uiso 1 1 calc R U . . .
C46 C 0.7630(3) 0.2947(3) 0.1349(3) 0.0551(12) Uani 1 1 d . . . . .
H46 H 0.777407 0.334655 0.165947 0.066 Uiso 1 1 calc R U . . .
C58 C 0.5917(4) 0.0589(3) -0.0709(3) 0.0572(13) Uani 1 1 d . . . . .
H58 H 0.527695 0.054272 -0.078898 0.069 Uiso 1 1 calc R U . . .
C16 C 0.5090(3) 0.4121(3) 0.1125(3) 0.0451(11) Uani 1 1 d . . . . .
H16 H 0.498110 0.405041 0.056134 0.054 Uiso 1 1 calc R U . . .
C23 C 0.6449(3) 0.2960(3) 0.4860(3) 0.0522(12) Uani 1 1 d . . . . .
H23 H 0.702523 0.320601 0.474598 0.063 Uiso 1 1 calc R U . . .
C24 C 0.6440(3) 0.2049(3) 0.5472(3) 0.0516(12) Uani 1 1 d . . . . .
C25 C 0.5623(3) 0.1650(3) 0.5640(3) 0.0503(12) Uani 1 1 d . . . . .
H25 H 0.564550 0.101544 0.605920 0.060 Uiso 1 1 calc R U . . .
C74 C 0.3437(4) 0.4464(3) 0.4487(3) 0.0653(15) Uani 1 1 d . . . . .
H74A H 0.315485 0.500645 0.394829 0.078 Uiso 1 1 calc R U . . .
H74B H 0.391602 0.468556 0.475196 0.078 Uiso 1 1 calc R U . . .
C75 C 0.2682(5) 0.4212(5) 0.5153(4) 0.093(2) Uani 1 1 d . . . . .
H75A H 0.225850 0.481058 0.519968 0.111 Uiso 0.808(9) 1 calc R U P B 1
H75B H 0.228643 0.385214 0.495125 0.111 Uiso 0.808(9) 1 calc R U P B 1
H75C H 0.293161 0.428036 0.569617 0.111 Uiso 0.192(9) 1 calc R U P B 2
H75D H 0.215647 0.478450 0.492982 0.111 Uiso 0.192(9) 1 calc R U P B 2
O8 O 0.3061(3) 0.3668(3) 0.5968(3) 0.0679(17) Uani 0.808(9) 1 d . U P B 1
C76A C 0.188(3) 0.308(3) 0.633(3) 0.094(12) Uani 0.192(9) 1 d . U P B 2
H76A H 0.237633 0.253210 0.667465 0.113 Uiso 0.192(9) 1 calc R U P B 2
H76B H 0.132756 0.281148 0.623288 0.113 Uiso 0.192(9) 1 calc R U P B 2
C77 C 0.1540(5) 0.3782(5) 0.6862(4) 0.107(3) Uani 1 1 d . . . . .
H77D H 0.127829 0.344053 0.745148 0.161 Uiso 0.192(9) 1 calc R U P B 2
H77E H 0.208715 0.403812 0.695703 0.161 Uiso 0.192(9) 1 calc R U P B 2
H77F H 0.104178 0.431660 0.651669 0.161 Uiso 0.192(9) 1 calc R U P B 2
H77A H 0.113218 0.337768 0.728343 0.161 Uiso 0.808(9) 1 calc R U P B 1
H77B H 0.175861 0.418242 0.715711 0.161 Uiso 0.808(9) 1 calc R U P B 1
H77C H 0.117173 0.419992 0.631693 0.161 Uiso 0.808(9) 1 calc R U P B 1
C70 C 0.1664(5) 0.4190(4) 0.2722(4) 0.088(2) Uani 1 1 d D . . . .
H70A H 0.128105 0.371345 0.271640 0.106 Uiso 1 1 calc R U . . .
H70B H 0.173117 0.413413 0.336451 0.106 Uiso 1 1 calc R U . . .
N1 N 0.2971(4) 0.3290(4) -0.0960(3) 0.0791(14) Uani 1 1 d . . . . .
O9 O 0.3187(4) 0.3920(3) -0.1618(2) 0.1094(17) Uani 1 1 d . . . . .
C5 C 0.3983(3) 0.1295(3) 0.2657(3) 0.0473(11) Uani 1 1 d . . . . .
H5 H 0.401512 0.126122 0.205974 0.057 Uiso 1 1 calc R U . . .
C30 C 0.5633(3) -0.0150(3) 0.2345(3) 0.0502(12) Uani 1 1 d . . . . .
H30 H 0.501225 -0.022685 0.223751 0.060 Uiso 1 1 calc R U . . .
C31 C 0.6432(4) -0.0637(3) 0.2006(3) 0.0576(13) Uani 1 1 d . . . . .
H31 H 0.634745 -0.102957 0.166257 0.069 Uiso 1 1 calc R U . . .
C32 C 0.7341(4) -0.0559(3) 0.2158(3) 0.0536(12) Uani 1 1 d . . . . .
C44 C 0.8175(4) -0.1068(3) 0.1830(3) 0.0599(13) Uani 1 1 d . . . . .
H44 H 0.809872 -0.145905 0.148164 0.072 Uiso 1 1 calc R U . . .
C43 C 0.9074(4) -0.1005(4) 0.2005(3) 0.0670(15) Uani 1 1 d . . . . .
H43 H 0.961416 -0.136342 0.178801 0.080 Uiso 1 1 calc R U . . .
C33 C 0.7464(3) 0.0038(3) 0.2664(3) 0.0486(11) Uani 1 1 d . . . . .
O8A O 0.2250(15) 0.3584(16) 0.5482(13) 0.074(7) Uani 0.192(9) 1 d . U P B 2
C76 C 0.2401(7) 0.3143(6) 0.6596(5) 0.075(3) Uani 0.808(9) 1 d . U P B 1
H76C H 0.275708 0.271171 0.715325 0.090 Uiso 0.808(9) 1 calc R U P B 1
H76D H 0.217109 0.272918 0.631434 0.090 Uiso 0.808(9) 1 calc R U P B 1
O6A O 0.088(4) 0.532(2) 0.140(2) 0.142(8) Uani 0.465(9) 1 d D U P A 2
C72A C 0.0495(18) 0.6366(16) 0.1152(17) 0.147(7) Uani 0.465(9) 1 d D . P A 2
H72C H 0.099042 0.674034 0.083992 0.177 Uiso 0.465(9) 1 calc R U P A 2
H72D H 0.026578 0.654391 0.169771 0.177 Uiso 0.465(9) 1 calc R U P A 2
C73A C -0.0308(13) 0.6537(17) 0.0537(13) 0.153(6) Uani 0.465(9) 1 d D . P A 2
H73D H -0.061095 0.722531 0.033544 0.230 Uiso 0.465(9) 1 calc R U P A 2
H73E H -0.006321 0.634752 0.000738 0.230 Uiso 0.465(9) 1 calc R U P A 2
H73F H -0.078244 0.615256 0.085876 0.230 Uiso 0.465(9) 1 calc R U P A 2

loop_
_atom_site_aniso_label
_atom_site_aniso_U_11
_atom_site_aniso_U_22
_atom_site_aniso_U_33
_atom_site_aniso_U_23
_atom_site_aniso_U_13
_atom_site_aniso_U_12
O1 0.0390(18) 0.0596(18) 0.0469(15) -0.0047(14) 0.0047(13) -0.0083(15)
C71 0.088(6) 0.112(6) 0.136(7) -0.043(5) 0.040(5) -0.005(5)
C26 0.043(3) 0.053(3) 0.037(2) -0.0044(18) 0.0021(18) -0.005(2)
O5 0.047(2) 0.078(2) 0.0643(19) -0.0126(17) -0.0023(15) -0.0074(18)
C72 0.126(13) 0.131(15) 0.133(15) 0.010(10) -0.042(9) 0.008(11)
C19 0.045(3) 0.046(2) 0.035(2) -0.0046(18) 0.0062(18) -0.009(2)
O3 0.055(2) 0.0474(17) 0.0404(14) -0.0022(13) 0.0064(13) -0.0006(15)
C45 0.045(3) 0.047(2) 0.037(2) -0.0013(18) 0.0015(18) -0.002(2)
O7 0.064(2) 0.067(2) 0.0598(19) -0.0139(16) -0.0001(17) -0.0011(18)
C13 0.035(3) 0.055(3) 0.041(2) -0.0078(19) -0.0008(17) 0.001(2)
O11 0.047(2) 0.089(3) 0.065(2) -0.0156(18) -0.0039(16) -0.005(2)
C73 0.104(10) 0.179(15) 0.141(12) -0.006(9) -0.045(8) -0.014(10)
O12 0.060(2) 0.074(2) 0.0609(19) 0.0010(18) -0.0125(16) -0.0042(19)
O4 0.0414(18) 0.0557(18) 0.0481(15) -0.0068(14) -0.0007(13) 0.0012(15)
O2 0.057(2) 0.065(2) 0.0409(15) -0.0121(14) 0.0067(13) -0.0161(17)
O10 0.148(5) 0.093(3) 0.068(2) -0.032(2) 0.005(2) -0.038(3)
O6 0.092(14) 0.149(10) 0.104(5) 0.027(7) 0.026(8) 0.023(11)
C41 0.046(3) 0.072(4) 0.094(4) -0.015(3) -0.006(3) -0.009(3)
C42 0.040(3) 0.057(3) 0.084(3) -0.018(3) -0.001(2) -0.002(2)
C37 0.055(3) 0.047(3) 0.053(2) -0.002(2) -0.002(2) -0.006(2)
C36 0.045(3) 0.049(3) 0.051(2) -0.007(2) 0.000(2) -0.003(2)
C35 0.044(3) 0.044(2) 0.046(2) -0.0020(19) 0.0039(19) -0.003(2)
C34 0.051(3) 0.049(3) 0.037(2) 0.0013(19) -0.0007(19) -0.001(2)
C29 0.046(3) 0.043(2) 0.040(2) -0.0008(18) -0.0024(18) -0.002(2)
C4 0.057(3) 0.043(2) 0.037(2) -0.0014(18) -0.0012(19) -0.003(2)
C3 0.047(3) 0.047(2) 0.036(2) -0.0008(18) -0.0047(18) -0.002(2)
N2 0.048(3) 0.073(3) 0.050(2) -0.012(2) -0.0037(19) 0.000(2)
C2 0.043(3) 0.049(2) 0.035(2) 0.0012(18) 0.0040(18) -0.001(2)
C28 0.048(3) 0.054(3) 0.035(2) -0.0013(18) -0.0014(18) -0.007(2)
C27 0.039(3) 0.054(3) 0.0336(19) -0.0042(18) 0.0013(17) 0.005(2)
C22 0.044(3) 0.052(3) 0.040(2) -0.0120(18) 0.0025(18) -0.004(2)
C21 0.048(3) 0.052(3) 0.042(2) -0.0086(19) 0.0028(18) -0.008(2)
C18 0.042(3) 0.050(2) 0.039(2) -0.0023(18) 0.0007(18) -0.010(2)
C17 0.045(3) 0.046(2) 0.0338(19) -0.0014(17) 0.0060(17) -0.008(2)
C50 0.040(3) 0.046(2) 0.037(2) 0.0002(18) 0.0001(17) -0.006(2)
C49 0.048(3) 0.047(2) 0.036(2) -0.0010(18) 0.0008(18) 0.000(2)
C54 0.047(3) 0.048(3) 0.040(2) -0.0024(19) -0.0002(19) -0.001(2)
C55 0.053(3) 0.050(3) 0.049(2) -0.006(2) 0.001(2) -0.004(2)
C56 0.061(4) 0.059(3) 0.059(3) -0.017(2) 0.006(2) 0.000(3)
C57 0.055(3) 0.066(3) 0.060(3) -0.020(2) 0.004(2) -0.009(3)
C40 0.050(4) 0.064(3) 0.085(4) -0.017(3) 0.008(3) 0.000(3)
C39 0.044(3) 0.056(3) 0.064(3) -0.007(2) 0.008(2) -0.001(3)
C38 0.045(3) 0.050(3) 0.048(2) -0.004(2) 0.004(2) -0.006(2)
C1 0.044(3) 0.050(3) 0.037(2) 0.0002(18) 0.0032(18) -0.004(2)
C66 0.046(3) 0.075(3) 0.045(2) 0.000(2) 0.004(2) -0.016(3)
C67 0.048(3) 0.097(4) 0.049(3) -0.006(3) 0.005(2) -0.015(3)
C68 0.051(4) 0.091(4) 0.090(4) -0.015(3) 0.003(3) -0.004(3)
C69 0.068(4) 0.086(4) 0.114(5) -0.013(4) -0.031(3) -0.002(3)
C6 0.048(3) 0.045(2) 0.044(2) 0.0017(18) -0.0011(19) -0.009(2)
C7 0.038(3) 0.056(3) 0.049(2) -0.007(2) 0.0002(19) -0.008(2)
C8 0.039(3) 0.053(3) 0.044(2) -0.0026(19) -0.0055(18) -0.001(2)
C9 0.049(3) 0.058(3) 0.047(2) -0.009(2) -0.006(2) -0.007(2)
C10 0.055(3) 0.065(3) 0.039(2) -0.010(2) 0.0005(19) -0.009(3)
C11 0.051(3) 0.064(3) 0.042(2) -0.002(2) -0.0014(19) -0.007(3)
C12 0.039(3) 0.055(3) 0.042(2) -0.0047(19) -0.0040(18) 0.000(2)
C14 0.054(3) 0.053(3) 0.041(2) -0.0020(19) 0.0053(19) -0.002(2)
C15 0.043(3) 0.045(2) 0.039(2) -0.0029(18) 0.0033(18) -0.005(2)
C20 0.038(3) 0.044(2) 0.040(2) -0.0050(18) 0.0070(18) -0.003(2)
C62 0.077(4) 0.048(3) 0.052(3) -0.008(2) 0.005(2) -0.007(3)
C63 0.070(4) 0.062(3) 0.070(3) -0.024(3) 0.020(3) -0.010(3)
C64 0.071(4) 0.087(4) 0.074(3) -0.007(3) -0.012(3) -0.005(3)
C65 0.065(4) 0.111(5) 0.099(4) -0.032(4) -0.004(3) -0.010(4)
C51 0.044(3) 0.049(3) 0.047(2) -0.002(2) 0.0056(19) -0.007(2)
C52 0.040(3) 0.059(3) 0.053(2) -0.010(2) 0.004(2) -0.010(2)
C53 0.049(3) 0.049(3) 0.043(2) -0.0031(19) -0.002(2) -0.004(2)
C59 0.045(3) 0.061(3) 0.065(3) -0.013(2) -0.004(2) 0.006(3)
C60 0.037(3) 0.062(3) 0.067(3) -0.014(2) -0.001(2) 0.000(2)
C61 0.040(3) 0.055(3) 0.050(2) -0.007(2) -0.001(2) 0.000(2)
C47 0.044(3) 0.067(3) 0.059(3) -0.017(2) -0.006(2) 0.000(3)
C46 0.044(3) 0.067(3) 0.044(2) -0.013(2) -0.0019(19) 0.001(2)
C58 0.053(3) 0.058(3) 0.055(3) -0.013(2) 0.000(2) -0.011(3)
C16 0.047(3) 0.046(2) 0.0346(19) -0.0042(17) 0.0049(17) -0.009(2)
C23 0.050(3) 0.065(3) 0.038(2) -0.014(2) -0.0010(19) -0.011(2)
C24 0.042(3) 0.058(3) 0.045(2) -0.008(2) -0.0036(19) 0.000(2)
C25 0.042(3) 0.057(3) 0.040(2) -0.0065(19) 0.0017(18) 0.000(2)
C74 0.051(3) 0.062(3) 0.060(3) -0.006(2) 0.016(2) 0.010(3)
C75 0.102(5) 0.073(4) 0.075(4) -0.004(3) 0.033(4) -0.001(4)
O8 0.062(3) 0.072(3) 0.062(3) -0.016(2) 0.000(2) -0.006(2)
C76A 0.06(2) 0.11(2) 0.11(2) -0.03(2) 0.02(2) -0.03(2)
C77 0.107(6) 0.103(5) 0.083(4) -0.016(4) 0.045(4) 0.002(4)
C70 0.090(5) 0.087(4) 0.063(3) -0.016(3) 0.023(3) 0.013(4)
N1 0.096(4) 0.093(4) 0.052(3) -0.023(3) 0.005(2) -0.028(3)
O9 0.170(5) 0.128(4) 0.052(2) -0.025(2) 0.022(2) -0.091(4)
C5 0.043(3) 0.048(2) 0.042(2) -0.0045(18) -0.0026(19) -0.007(2)
C30 0.048(3) 0.051(3) 0.042(2) -0.0038(19) -0.0070(19) -0.006(2)
C31 0.053(3) 0.059(3) 0.044(2) -0.006(2) -0.002(2) 0.006(3)
C32 0.053(3) 0.050(3) 0.044(2) -0.008(2) 0.002(2) 0.004(2)
C44 0.058(4) 0.063(3) 0.053(3) -0.015(2) 0.009(2) -0.009(3)
C43 0.058(4) 0.065(3) 0.068(3) -0.018(3) 0.013(3) -0.004(3)
C33 0.048(3) 0.046(2) 0.037(2) 0.0004(18) 0.0030(18) -0.002(2)
O8A 0.068(14) 0.094(14) 0.065(12) -0.032(10) 0.027(9) -0.029(11)
C76 0.084(7) 0.075(5) 0.053(4) -0.008(3) 0.029(4) -0.019(5)
O6A 0.092(14) 0.149(10) 0.104(5) 0.027(7) 0.026(8) 0.023(11)
C72A 0.126(13) 0.131(15) 0.133(15) 0.010(10) -0.042(9) 0.008(11)
C73A 0.104(10) 0.179(15) 0.141(12) -0.006(9) -0.045(8) -0.014(10)

loop_
_atom_type_symbol
_atom_type_description
_atom_type_scat_dispersion_real
_atom_type_scat_dispersion_imag
_atom_type_scat_source
C C 0.0181 0.0091 'International Tables Vol C Tables 4.2.6.8 and 6.1.1.4'
H H 0.0000 0.0000 'International Tables Vol C Tables 4.2.6.8 and 6.1.1.4'
N N 0.0311 0.0180 'International Tables Vol C Tables 4.2.6.8 and 6.1.1.4'
O O 0.0492 0.0322 'International Tables Vol C Tables 4.2.6.8 and 6.1.1.4'

loop_
_geom_angle_atom_site_label_1
_geom_angle_atom_site_label_2
_geom_angle_atom_site_label_3
_geom_angle
_geom_angle_site_symmetry_1
_geom_angle_site_symmetry_3
_geom_angle_publ_flag
C1 O1 C66 114.3(3) . . ?
H71A C71 H71B 108.2 . . ?
H71C C71 H71D 107.1 . . ?
O6 C71 H71A 109.7 . . ?
O6 C71 H71B 109.7 . . ?
C70 C71 H71A 109.7 . . ?
C70 C71 H71B 109.7 . . ?
C70 C71 H71C 107.7 . . ?
C70 C71 H71D 107.7 . . ?
C70 C71 O6 109.9(11) . . ?
O6A C71 H71C 107.7 . . ?
O6A C71 H71D 107.7 . . ?
O6A C71 C70 118.3(13) . . ?
C27 C26 C28 120.1(4) . . ?
C25 C26 C28 121.4(4) . . ?
C25 C26 C27 118.1(4) . . ?
C68 O5 C67 114.0(4) . . ?
H72A C72 H72B 107.3 . . ?
C73 C72 H72A 108.2 . . ?
C73 C72 H72B 108.2 . . ?
O6 C72 H72A 108.2 . . ?
O6 C72 H72B 108.2 . . ?
O6 C72 C73 116.5(14) . . ?
C18 C19 C21 119.3(4) . . ?
C20 C19 C21 122.3(4) . . ?
C20 C19 C18 118.2(4) . . ?
C20 O3 C62 114.8(3) . . ?
C50 C45 C17 123.4(4) . . ?
C46 C45 C17 117.8(4) . . ?
C46 C45 C50 118.7(4) . . ?
C63 O7 C64 115.2(4) . . ?
O2 C13 C8 120.2(4) . . ?
O2 C13 C12 116.9(4) . . ?
C8 C13 C12 122.5(4) . . ?
C72 C73 H73A 109.5 . . ?
C72 C73 H73B 109.5 . . ?
C72 C73 H73C 109.5 . . ?
H73A C73 H73B 109.5 . . ?
H73A C73 H73C 109.5 . . ?
H73B C73 H73C 109.5 . . ?
C27 O4 C74 116.2(4) . . ?
C13 O2 C70 116.6(4) . . ?
C71 O6 C72 124.7(18) . . ?
C42 C41 H41 119.8 . . ?
C40 C41 H41 119.8 . . ?
C40 C41 C42 120.4(6) . . ?
C41 C42 H42 119.7 . . ?
C41 C42 C37 120.6(5) . . ?
C37 C42 H42 119.7 . . ?
C42 C37 C36 122.7(5) . . ?
C42 C37 C38 119.3(4) . . ?
C38 C37 C36 118.0(5) . . ?
C37 C36 H36 119.1 . . ?
C35 C36 C37 121.8(5) . . ?
C35 C36 H36 119.1 . . ?
C36 C35 H35 118.8 . . ?
C36 C35 C34 122.5(4) . . ?
C34 C35 H35 118.8 . . ?
C35 C34 C33 116.7(5) . . ?
C29 C34 C35 123.9(4) . . ?
C29 C34 C33 119.4(4) . . ?
C34 C29 C4 124.1(4) . . ?
C34 C29 C30 118.5(4) . . ?
C30 C29 C4 117.5(4) . . ?
C3 C4 C29 122.3(4) . . ?
C5 C4 C29 121.0(4) . . ?
C5 C4 C3 116.7(4) . . ?
C4 C3 H3 118.6 . . ?
C2 C3 C4 122.7(4) . . ?
C2 C3 H3 118.6 . . ?
O11 N2 O12 123.0(4) . . ?
O11 N2 C24 118.4(4) . . ?
O12 N2 C24 118.6(4) . . ?
C3 C2 C28 119.7(4) . . ?
C3 C2 C1 118.2(4) . . ?
C1 C2 C28 121.9(4) . . ?
C26 C28 C2 109.5(3) . . ?
C26 C28 H28A 109.8 . . ?
C26 C28 H28B 109.8 . . ?
C2 C28 H28A 109.8 . . ?
C2 C28 H28B 109.8 . . ?
H28A C28 H28B 108.2 . . ?
O4 C27 C26 117.5(4) . . ?
O4 C27 C22 120.2(4) . . ?
C22 C27 C26 121.8(4) . . ?
C27 C22 C21 121.4(4) . . ?
C23 C22 C27 118.2(4) . . ?
C23 C22 C21 120.2(4) . . ?
C19 C21 H21A 109.4 . . ?
C19 C21 H21B 109.4 . . ?
C22 C21 C19 111.3(4) . . ?
C22 C21 H21A 109.4 . . ?
C22 C21 H21B 109.4 . . ?
H21A C21 H21B 108.0 . . ?
C19 C18 H18 118.9 . . ?
C19 C18 C17 122.2(4) . . ?
C17 C18 H18 118.9 . . ?
C18 C17 C45 120.2(4) . . ?
C16 C17 C45 122.7(4) . . ?
C16 C17 C18 117.0(4) . . ?
C45 C50 C49 118.1(4) . . ?
C51 C50 C45 124.0(4) . . ?
C51 C50 C49 117.9(4) . . ?
C54 C49 C50 119.7(4) . . ?
C61 C49 C50 121.0(4) . . ?
C61 C49 C54 119.4(4) . . ?
C55 C54 C49 119.8(5) . . ?
C53 C54 C49 119.8(4) . . ?
C53 C54 C55 120.4(5) . . ?
C56 C55 C54 118.9(5) . . ?
C56 C55 C59 121.9(5) . . ?
C59 C55 C54 119.2(5) . . ?
C55 C56 H56 119.6 . . ?
C57 C56 C55 120.8(5) . . ?
C57 C56 H56 119.6 . . ?
C56 C57 H57 119.8 . . ?
C56 C57 C58 120.4(5) . . ?
C58 C57 H57 119.8 . . ?
C41 C40 H40 119.3 . . ?
C41 C40 C39 121.5(5) . . ?
C39 C40 H40 119.3 . . ?
C40 C39 C38 118.8(5) . . ?
C40 C39 C43 122.6(5) . . ?
C43 C39 C38 118.6(5) . . ?
C37 C38 C39 119.5(5) . . ?
C37 C38 C33 120.5(4) . . ?
C33 C38 C39 120.0(5) . . ?
O1 C1 C6 118.5(4) . . ?
C2 C1 O1 119.7(4) . . ?
C2 C1 C6 121.7(4) . . ?
O1 C66 H66A 110.0 . . ?
O1 C66 H66B 110.0 . . ?
O1 C66 C67 108.3(4) . . ?
H66A C66 H66B 108.4 . . ?
C67 C66 H66A 110.0 . . ?
C67 C66 H66B 110.0 . . ?
O5 C67 C66 108.0(4) . . ?
O5 C67 H67A 110.1 . . ?
O5 C67 H67B 110.1 . . ?
C66 C67 H67A 110.1 . . ?
C66 C67 H67B 110.1 . . ?
H67A C67 H67B 108.4 . . ?
O5 C68 H68A 110.1 . . ?
O5 C68 H68B 110.1 . . ?
O5 C68 C69 107.8(5) . . ?
H68A C68 H68B 108.5 . . ?
C69 C68 H68A 110.1 . . ?
C69 C68 H68B 110.1 . . ?
C68 C69 H69A 109.5 . . ?
C68 C69 H69B 109.5 . . ?
C68 C69 H69C 109.5 . . ?
H69A C69 H69B 109.5 . . ?
H69A C69 H69C 109.5 . . ?
H69B C69 H69C 109.5 . . ?
C1 C6 C7 122.3(4) . . ?
C5 C6 C1 117.5(4) . . ?
C5 C6 C7 120.1(4) . . ?
C6 C7 H7A 109.6 . . ?
C6 C7 H7B 109.6 . . ?
H7A C7 H7B 108.2 . . ?
C8 C7 C6 110.1(4) . . ?
C8 C7 H7A 109.6 . . ?
C8 C7 H7B 109.6 . . ?
C13 C8 C7 122.0(4) . . ?
C13 C8 C9 118.6(4) . . ?
C9 C8 C7 118.9(4) . . ?
C8 C9 H9 121.0 . . ?
C10 C9 C8 118.0(5) . . ?
C10 C9 H9 121.0 . . ?
C9 C10 N1 118.1(5) . . ?
C11 C10 C9 122.9(4) . . ?
C11 C10 N1 118.9(4) . . ?
C10 C11 H11 120.1 . . ?
C10 C11 C12 119.8(4) . . ?
C12 C11 H11 120.1 . . ?
C13 C12 C14 120.1(4) . . ?
C11 C12 C13 117.9(5) . . ?
C11 C12 C14 121.5(4) . . ?
C12 C14 H14A 109.8 . . ?
C12 C14 H14B 109.8 . . ?
C12 C14 C15 109.4(4) . . ?
H14A C14 H14B 108.2 . . ?
C15 C14 H14A 109.8 . . ?
C15 C14 H14B 109.8 . . ?
C20 C15 C14 122.4(4) . . ?
C16 C15 C14 120.0(4) . . ?
C16 C15 C20 117.4(4) . . ?
C19 C20 C15 121.9(4) . . ?
O3 C20 C19 118.4(4) . . ?
O3 C20 C15 119.7(4) . . ?
O3 C62 H62A 110.2 . . ?
O3 C62 H62B 110.2 . . ?
O3 C62 C63 107.4(3) . . ?
H62A C62 H62B 108.5 . . ?
C63 C62 H62A 110.2 . . ?
C63 C62 H62B 110.2 . . ?
O7 C63 C62 114.3(5) . . ?
O7 C63 H63A 108.7 . . ?
O7 C63 H63B 108.7 . . ?
C62 C63 H63A 108.7 . . ?
C62 C63 H63B 108.7 . . ?
H63A C63 H63B 107.6 . . ?
O7 C64 H64A 110.3 . . ?
O7 C64 H64B 110.3 . . ?
O7 C64 C65 107.0(4) . . ?
H64A C64 H64B 108.6 . . ?
C65 C64 H64A 110.3 . . ?
C65 C64 H64B 110.3 . . ?
C64 C65 H65A 109.5 . . ?
C64 C65 H65B 109.5 . . ?
C64 C65 H65C 109.5 . . ?
H65A C65 H65B 109.5 . . ?
H65A C65 H65C 109.5 . . ?
H65B C65 H65C 109.5 . . ?
C50 C51 H51 119.0 . . ?
C52 C51 C50 122.1(4) . . ?
C52 C51 H51 119.0 . . ?
C51 C52 H52 119.4 . . ?
C51 C52 C53 121.2(5) . . ?
C53 C52 H52 119.4 . . ?
C54 C53 C52 119.2(5) . . ?
C54 C53 C58 118.5(4) . . ?
C58 C53 C52 122.2(5) . . ?
C55 C59 H59 119.4 . . ?
C60 C59 C55 121.2(5) . . ?
C60 C59 H59 119.4 . . ?
C59 C60 H60 119.2 . . ?
C59 C60 C61 121.5(5) . . ?
C61 C60 H60 119.2 . . ?
C49 C61 C60 118.9(5) . . ?
C47 C61 C49 118.9(4) . . ?
C47 C61 C60 122.3(5) . . ?
C61 C47 H47 119.7 . . ?
C46 C47 C61 120.5(5) . . ?
C46 C47 H47 119.7 . . ?
C45 C46 H46 118.7 . . ?
C47 C46 C45 122.7(5) . . ?
C47 C46 H46 118.7 . . ?
C57 C58 C53 120.9(5) . . ?
C57 C58 H58 119.5 . . ?
C53 C58 H58 119.5 . . ?
C17 C16 C15 123.1(4) . . ?
C17 C16 H16 118.4 . . ?
C15 C16 H16 118.4 . . ?
C22 C23 H23 120.4 . . ?
C24 C23 C22 119.1(5) . . ?
C24 C23 H23 120.4 . . ?
C23 C24 N2 118.9(5) . . ?
C23 C24 C25 122.4(4) . . ?
C25 C24 N2 118.7(4) . . ?
C26 C25 C24 119.8(4) . . ?
C26 C25 H25 120.1 . . ?
C24 C25 H25 120.1 . . ?
O4 C74 H74A 109.2 . . ?
O4 C74 H74B 109.2 . . ?
O4 C74 C75 112.1(5) . . ?
H74A C74 H74B 107.9 . . ?
C75 C74 H74A 109.2 . . ?
C75 C74 H74B 109.2 . . ?
C74 C75 H75A 109.5 . . ?
C74 C75 H75B 109.5 . . ?
C74 C75 H75C 101.9 . . ?
C74 C75 H75D 101.9 . . ?
H75A C75 H75B 108.1 . . ?
H75C C75 H75D 104.7 . . ?
O8 C75 C74 110.6(6) . . ?
O8 C75 H75A 109.5 . . ?
O8 C75 H75B 109.5 . . ?
O8A C75 C74 140.5(11) . . ?
O8A C75 H75C 101.9 . . ?
O8A C75 H75D 101.9 . . ?
C75 O8 C76 114.2(6) . . ?
H76A C76A H76B 108.4 . . ?
C77 C76A H76A 110.0 . . ?
C77 C76A H76B 110.0 . . ?
O8A C76A H76A 110.0 . . ?
O8A C76A H76B 110.0 . . ?
O8A C76A C77 109(3) . . ?
C76A C77 H77D 109.5 . . ?
C76A C77 H77E 109.5 . . ?
C76A C77 H77F 109.5 . . ?
H77D C77 H77E 109.5 . . ?
H77D C77 H77F 109.5 . . ?
H77E C77 H77F 109.5 . . ?
H77A C77 H77B 109.5 . . ?
H77A C77 H77C 109.5 . . ?
H77B C77 H77C 109.5 . . ?
C76 C77 H77A 109.5 . . ?
C76 C77 H77B 109.5 . . ?
C76 C77 H77C 109.5 . . ?
C71 C70 O2 117.2(5) . . ?
C71 C70 H70A 108.0 . . ?
C71 C70 H70B 108.0 . . ?
O2 C70 H70A 108.0 . . ?
O2 C70 H70B 108.0 . . ?
H70A C70 H70B 107.2 . . ?
O10 N1 C10 118.2(5) . . ?
O9 N1 O10 123.4(5) . . ?
O9 N1 C10 118.4(5) . . ?
C4 C5 H5 118.5 . . ?
C6 C5 C4 122.9(4) . . ?
C6 C5 H5 118.5 . . ?
C29 C30 H30 119.0 . . ?
C31 C30 C29 122.0(5) . . ?
C31 C30 H30 119.0 . . ?
C30 C31 H31 119.6 . . ?
C32 C31 C30 120.8(5) . . ?
C32 C31 H31 119.6 . . ?
C31 C32 C44 121.8(5) . . ?
C31 C32 C33 119.4(4) . . ?
C33 C32 C44 118.8(5) . . ?
C32 C44 H44 119.4 . . ?
C43 C44 C32 121.3(5) . . ?
C43 C44 H44 119.4 . . ?
C39 C43 H43 119.3 . . ?
C44 C43 C39 121.4(5) . . ?
C44 C43 H43 119.3 . . ?
C38 C33 C34 120.3(5) . . ?
C38 C33 C32 119.8(4) . . ?
C32 C33 C34 119.8(5) . . ?
C75 O8A C76A 141(3) . . ?
O8 C76 C77 114.3(6) . . ?
O8 C76 H76C 108.7 . . ?
O8 C76 H76D 108.7 . . ?
C77 C76 H76C 108.7 . . ?
C77 C76 H76D 108.7 . . ?
H76C C76 H76D 107.6 . . ?
C71 O6A C72A 100.1(16) . . ?
O6A C72A H72C 111.1 . . ?
O6A C72A H72D 111.1 . . ?
O6A C72A C73A 103.4(18) . . ?
H72C C72A H72D 109.0 . . ?
C73A C72A H72C 111.1 . . ?
C73A C72A H72D 111.1 . . ?
C72A C73A H73D 109.5 . . ?
C72A C73A H73E 109.5 . . ?
C72A C73A H73F 109.5 . . ?
H73D C73A H73E 109.5 . . ?
H73D C73A H73F 109.5 . . ?
H73E C73A H73F 109.5 . . ?

loop_
_geom_bond_atom_site_label_1
_geom_bond_atom_site_label_2
_geom_bond_distance
_geom_bond_site_symmetry_2
_geom_bond_publ_flag
O1 C1 1.388(5) . ?
O1 C66 1.437(5) . ?
C71 H71A 0.9900 . ?
C71 H71B 0.9900 . ?
C71 H71C 0.9900 . ?
C71 H71D 0.9900 . ?
C71 O6 1.423(16) . ?
C71 C70 1.395(8) . ?
C71 O6A 1.361(17) . ?
C26 C28 1.496(6) . ?
C26 C27 1.409(6) . ?
C26 C25 1.379(6) . ?
O5 C67 1.424(5) . ?
O5 C68 1.423(6) . ?
C72 H72A 0.9900 . ?
C72 H72B 0.9900 . ?
C72 C73 1.483(11) . ?
C72 O6 1.436(15) . ?
C19 C21 1.519(6) . ?
C19 C18 1.390(6) . ?
C19 C20 1.389(6) . ?
O3 C20 1.387(5) . ?
O3 C62 1.432(5) . ?
C45 C17 1.488(6) . ?
C45 C50 1.428(6) . ?
C45 C46 1.394(6) . ?
O7 C63 1.407(6) . ?
O7 C64 1.424(6) . ?
C13 O2 1.371(5) . ?
C13 C8 1.394(6) . ?
C13 C12 1.395(6) . ?
O11 N2 1.227(5) . ?
C73 H73A 0.9800 . ?
C73 H73B 0.9800 . ?
C73 H73C 0.9800 . ?
O12 N2 1.229(5) . ?
O4 C27 1.364(5) . ?
O4 C74 1.452(5) . ?
O2 C70 1.461(6) . ?
O10 N1 1.244(6) . ?
C41 H41 0.9500 . ?
C41 C42 1.387(7) . ?
C41 C40 1.377(8) . ?
C42 H42 0.9500 . ?
C42 C37 1.399(7) . ?
C37 C36 1.430(6) . ?
C37 C38 1.418(7) . ?
C36 H36 0.9500 . ?
C36 C35 1.343(6) . ?
C35 H35 0.9500 . ?
C35 C34 1.438(6) . ?
C34 C29 1.403(6) . ?
C34 C33 1.440(6) . ?
C29 C4 1.489(6) . ?
C29 C30 1.408(6) . ?
C4 C3 1.396(6) . ?
C4 C5 1.391(6) . ?
C3 H3 0.9500 . ?
C3 C2 1.380(6) . ?
N2 C24 1.458(6) . ?
C2 C28 1.518(6) . ?
C2 C1 1.381(6) . ?
C28 H28A 0.9900 . ?
C28 H28B 0.9900 . ?
C27 C22 1.401(6) . ?
C22 C21 1.506(6) . ?
C22 C23 1.400(6) . ?
C21 H21A 0.9900 . ?
C21 H21B 0.9900 . ?
C18 H18 0.9500 . ?
C18 C17 1.403(6) . ?
C17 C16 1.387(6) . ?
C50 C49 1.437(6) . ?
C50 C51 1.422(6) . ?
C49 C54 1.433(6) . ?
C49 C61 1.417(7) . ?
C54 C55 1.423(6) . ?
C54 C53 1.407(7) . ?
C55 C56 1.400(7) . ?
C55 C59 1.419(7) . ?
C56 H56 0.9500 . ?
C56 C57 1.381(7) . ?
C57 H57 0.9500 . ?
C57 C58 1.386(6) . ?
C40 H40 0.9500 . ?
C40 C39 1.392(8) . ?
C39 C38 1.427(6) . ?
C39 C43 1.426(7) . ?
C38 C33 1.423(7) . ?
C1 C6 1.403(6) . ?
C66 H66A 0.9900 . ?
C66 H66B 0.9900 . ?
C66 C67 1.474(7) . ?
C67 H67A 0.9900 . ?
C67 H67B 0.9900 . ?
C68 H68A 0.9900 . ?
C68 H68B 0.9900 . ?
C68 C69 1.506(8) . ?
C69 H69A 0.9800 . ?
C69 H69B 0.9800 . ?
C69 H69C 0.9800 . ?
C6 C7 1.520(6) . ?
C6 C5 1.383(6) . ?
C7 H7A 0.9900 . ?
C7 H7B 0.9900 . ?
C7 C8 1.518(6) . ?
C8 C9 1.410(6) . ?
C9 H9 0.9500 . ?
C9 C10 1.389(6) . ?
C10 C11 1.375(7) . ?
C10 N1 1.461(6) . ?
C11 H11 0.9500 . ?
C11 C12 1.394(6) . ?
C12 C14 1.508(7) . ?
C14 H14A 0.9900 . ?
C14 H14B 0.9900 . ?
C14 C15 1.512(6) . ?
C15 C20 1.396(6) . ?
C15 C16 1.391(6) . ?
C62 H62A 0.9900 . ?
C62 H62B 0.9900 . ?
C62 C63 1.512(6) . ?
C63 H63A 0.9900 . ?
C63 H63B 0.9900 . ?
C64 H64A 0.9900 . ?
C64 H64B 0.9900 . ?
C64 C65 1.502(8) . ?
C65 H65A 0.9800 . ?
C65 H65B 0.9800 . ?
C65 H65C 0.9800 . ?
C51 H51 0.9500 . ?
C51 C52 1.351(6) . ?
C52 H52 0.9500 . ?
C52 C53 1.427(6) . ?
C53 C58 1.409(7) . ?
C59 H59 0.9500 . ?
C59 C60 1.348(7) . ?
C60 H60 0.9500 . ?
C60 C61 1.437(6) . ?
C61 C47 1.389(7) . ?
C47 H47 0.9500 . ?
C47 C46 1.380(6) . ?
C46 H46 0.9500 . ?
C58 H58 0.9500 . ?
C16 H16 0.9500 . ?
C23 H23 0.9500 . ?
C23 C24 1.379(6) . ?
C24 C25 1.387(7) . ?
C25 H25 0.9500 . ?
C74 H74A 0.9900 . ?
C74 H74B 0.9900 . ?
C74 C75 1.455(8) . ?
C75 H75A 0.9900 . ?
C75 H75B 0.9900 . ?
C75 H75C 0.9900 . ?
C75 H75D 0.9900 . ?
C75 O8 1.340(7) . ?
C75 O8A 1.18(2) . ?
O8 C76 1.455(9) . ?
C76A H76A 0.9900 . ?
C76A H76B 0.9900 . ?
C76A C77 1.54(5) . ?
C76A O8A 1.41(5) . ?
C77 H77D 0.9800 . ?
C77 H77E 0.9800 . ?
C77 H77F 0.9800 . ?
C77 H77A 0.9800 . ?
C77 H77B 0.9800 . ?
C77 H77C 0.9800 . ?
C77 C76 1.511(10) . ?
C70 H70A 0.9900 . ?
C70 H70B 0.9900 . ?
N1 O9 1.208(5) . ?
C5 H5 0.9500 . ?
C30 H30 0.9500 . ?
C30 C31 1.387(6) . ?
C31 H31 0.9500 . ?
C31 C32 1.370(7) . ?
C32 C44 1.429(6) . ?
C32 C33 1.424(7) . ?
C44 H44 0.9500 . ?
C44 C43 1.359(7) . ?
C43 H43 0.9500 . ?
C76 H76C 0.9900 . ?
C76 H76D 0.9900 . ?
O6A C72A 1.470(18) . ?
C72A H72C 0.9900 . ?
C72A H72D 0.9900 . ?
C72A C73A 1.475(14) . ?
C73A H73D 0.9800 . ?
C73A H73E 0.9800 . ?
C73A H73F 0.9800 . ?

loop_
_geom_torsion_atom_site_label_1
_geom_torsion_atom_site_label_2
_geom_torsion_atom_site_label_3
_geom_torsion_atom_site_label_4
_geom_torsion
_geom_torsion_site_symmetry_1
_geom_torsion_site_symmetry_2
_geom_torsion_site_symmetry_3
_geom_torsion_site_symmetry_4
_geom_torsion_publ_flag
O1 C1 C6 C7 1.1(7) . . . . ?
O1 C1 C6 C5 177.5(4) . . . . ?
O1 C66 C67 O5 66.0(6) . . . . ?
C71 O6A C72A C73A -145(3) . . . . ?
C26 C27 C22 C21 166.6(4) . . . . ?
C26 C27 C22 C23 -7.9(6) . . . . ?
C19 C18 C17 C45 173.6(4) . . . . ?
C19 C18 C17 C16 -2.6(6) . . . . ?
O3 C62 C63 O7 -49.0(6) . . . . ?
C45 C17 C16 C15 -177.0(4) . . . . ?
C45 C50 C49 C54 -177.4(3) . . . . ?
C45 C50 C49 C61 2.7(5) . . . . ?
C45 C50 C51 C52 177.4(4) . . . . ?
C13 O2 C70 C71 -70.4(8) . . . . ?
C13 C8 C9 C10 0.2(6) . . . . ?
C13 C12 C14 C15 72.0(5) . . . . ?
O11 N2 C24 C23 -19.2(6) . . . . ?
O11 N2 C24 C25 159.4(4) . . . . ?
C73 C72 O6 C71 171(3) . . . . ?
O12 N2 C24 C23 163.0(4) . . . . ?
O12 N2 C24 C25 -18.3(6) . . . . ?
O4 C27 C22 C21 -5.1(6) . . . . ?
O4 C27 C22 C23 -179.5(4) . . . . ?
O4 C74 C75 O8 74.9(7) . . . . ?
O4 C74 C75 O8A -11(2) . . . . ?
O2 C13 C8 C7 -4.5(6) . . . . ?
O2 C13 C8 C9 -176.9(4) . . . . ?
O2 C13 C12 C11 178.4(4) . . . . ?
O2 C13 C12 C14 6.3(6) . . . . ?
O6 C71 C70 O2 80(2) . . . . ?
C41 C42 C37 C36 -176.9(4) . . . . ?
C41 C42 C37 C38 0.7(7) . . . . ?
C41 C40 C39 C38 -1.0(7) . . . . ?
C41 C40 C39 C43 179.8(5) . . . . ?
C42 C41 C40 C39 1.2(8) . . . . ?
C42 C37 C36 C35 179.6(4) . . . . ?
C42 C37 C38 C39 -0.6(6) . . . . ?
C42 C37 C38 C33 178.9(4) . . . . ?
C37 C36 C35 C34 2.3(6) . . . . ?
C37 C38 C33 C34 0.6(6) . . . . ?
C37 C38 C33 C32 179.9(4) . . . . ?
C36 C37 C38 C39 177.1(4) . . . . ?
C36 C37 C38 C33 -3.4(6) . . . . ?
C36 C35 C34 C29 176.2(4) . . . . ?
C36 C35 C34 C33 -5.0(6) . . . . ?
C35 C34 C29 C4 -4.0(6) . . . . ?
C35 C34 C29 C30 176.1(4) . . . . ?
C35 C34 C33 C38 3.5(5) . . . . ?
C35 C34 C33 C32 -175.8(3) . . . . ?
C34 C29 C4 C3 -40.5(6) . . . . ?
C34 C29 C4 C5 141.0(4) . . . . ?
C34 C29 C30 C31 0.6(6) . . . . ?
C29 C34 C33 C38 -177.7(4) . . . . ?
C29 C34 C33 C32 3.0(5) . . . . ?
C29 C4 C3 C2 178.9(4) . . . . ?
C29 C4 C5 C6 176.8(4) . . . . ?
C29 C30 C31 C32 1.1(6) . . . . ?
C4 C29 C30 C31 -179.3(3) . . . . ?
C4 C3 C2 C28 -168.2(4) . . . . ?
C4 C3 C2 C1 6.2(7) . . . . ?
C3 C4 C5 C6 -1.8(7) . . . . ?
C3 C2 C28 C26 46.6(5) . . . . ?
C3 C2 C1 O1 178.5(4) . . . . ?
C3 C2 C1 C6 -5.6(7) . . . . ?
N2 C24 C25 C26 -179.7(4) . . . . ?
C2 C1 C6 C7 -174.8(4) . . . . ?
C2 C1 C6 C5 1.5(7) . . . . ?
C28 C26 C27 O4 7.4(6) . . . . ?
C28 C26 C27 C22 -164.5(4) . . . . ?
C28 C26 C25 C24 169.0(4) . . . . ?
C28 C2 C1 O1 -7.2(7) . . . . ?
C28 C2 C1 C6 168.7(4) . . . . ?
C27 C26 C28 C2 73.8(5) . . . . ?
C27 C26 C25 C24 -4.1(6) . . . . ?
C27 O4 C74 C75 -97.3(6) . . . . ?
C27 C22 C21 C19 -64.2(5) . . . . ?
C27 C22 C23 C24 2.5(6) . . . . ?
C22 C23 C24 N2 -179.5(4) . . . . ?
C22 C23 C24 C25 1.9(6) . . . . ?
C21 C19 C18 C17 177.7(4) . . . . ?
C21 C19 C20 O3 4.2(6) . . . . ?
C21 C19 C20 C15 -173.4(4) . . . . ?
C21 C22 C23 C24 -172.0(4) . . . . ?
C18 C19 C21 C22 -61.2(5) . . . . ?
C18 C19 C20 O3 180.0(4) . . . . ?
C18 C19 C20 C15 2.4(6) . . . . ?
C18 C17 C16 C15 -0.9(6) . . . . ?
C17 C45 C50 C49 175.5(3) . . . . ?
C17 C45 C50 C51 -5.3(6) . . . . ?
C17 C45 C46 C47 -178.2(4) . . . . ?
C50 C45 C17 C18 143.2(4) . . . . ?
C50 C45 C17 C16 -40.9(6) . . . . ?
C50 C45 C46 C47 0.4(6) . . . . ?
C50 C49 C54 C55 179.5(3) . . . . ?
C50 C49 C54 C53 -0.3(5) . . . . ?
C50 C49 C61 C60 -179.7(4) . . . . ?
C50 C49 C61 C47 0.5(6) . . . . ?
C50 C51 C52 C53 0.2(6) . . . . ?
C49 C50 C51 C52 -3.4(6) . . . . ?
C49 C54 C55 C56 -179.8(4) . . . . ?
C49 C54 C55 C59 0.6(6) . . . . ?
C49 C54 C53 C52 -2.9(6) . . . . ?
C49 C54 C53 C58 -180.0(4) . . . . ?
C49 C61 C47 C46 -3.3(6) . . . . ?
C54 C49 C61 C60 0.3(6) . . . . ?
C54 C49 C61 C47 -179.5(4) . . . . ?
C54 C55 C56 C57 0.3(6) . . . . ?
C54 C55 C59 C60 -0.4(6) . . . . ?
C54 C53 C58 C57 -0.8(6) . . . . ?
C55 C54 C53 C52 177.4(4) . . . . ?
C55 C54 C53 C58 0.3(6) . . . . ?
C55 C56 C57 C58 -0.8(7) . . . . ?
C55 C59 C60 C61 0.2(7) . . . . ?
C56 C55 C59 C60 180.0(4) . . . . ?
C56 C57 C58 C53 1.1(7) . . . . ?
C40 C41 C42 C37 -1.0(8) . . . . ?
C40 C39 C38 C37 0.7(6) . . . . ?
C40 C39 C38 C33 -178.8(4) . . . . ?
C40 C39 C43 C44 179.7(5) . . . . ?
C39 C38 C33 C34 -179.9(4) . . . . ?
C39 C38 C33 C32 -0.6(6) . . . . ?
C38 C37 C36 C35 2.0(6) . . . . ?
C38 C39 C43 C44 0.5(7) . . . . ?
C1 O1 C66 C67 -170.7(4) . . . . ?
C1 C2 C28 C26 -127.5(4) . . . . ?
C1 C6 C7 C8 115.8(5) . . . . ?
C1 C6 C5 C4 2.2(7) . . . . ?
C66 O1 C1 C2 -87.5(5) . . . . ?
C66 O1 C1 C6 96.4(4) . . . . ?
C67 O5 C68 C69 -176.8(5) . . . . ?
C68 O5 C67 C66 -171.8(5) . . . . ?
C6 C7 C8 C13 -61.8(5) . . . . ?
C6 C7 C8 C9 110.6(5) . . . . ?
C7 C6 C5 C4 178.7(4) . . . . ?
C7 C8 C9 C10 -172.4(4) . . . . ?
C8 C13 O2 C70 -75.7(5) . . . . ?
C8 C13 C12 C11 6.0(6) . . . . ?
C8 C13 C12 C14 -166.1(4) . . . . ?
C8 C9 C10 C11 2.9(7) . . . . ?
C8 C9 C10 N1 179.2(4) . . . . ?
C9 C10 C11 C12 -1.6(7) . . . . ?
C9 C10 N1 O10 -3.7(7) . . . . ?
C9 C10 N1 O9 176.2(5) . . . . ?
C10 C11 C12 C13 -2.8(6) . . . . ?
C10 C11 C12 C14 169.2(4) . . . . ?
C11 C10 N1 O10 172.8(5) . . . . ?
C11 C10 N1 O9 -7.4(7) . . . . ?
C11 C12 C14 C15 -99.8(4) . . . . ?
C12 C13 O2 C70 111.7(5) . . . . ?
C12 C13 C8 C7 167.7(4) . . . . ?
C12 C13 C8 C9 -4.7(6) . . . . ?
C12 C14 C15 C20 -127.3(4) . . . . ?
C12 C14 C15 C16 48.2(5) . . . . ?
C14 C15 C20 C19 170.0(4) . . . . ?
C14 C15 C20 O3 -7.6(6) . . . . ?
C14 C15 C16 C17 -170.8(4) . . . . ?
C20 C19 C21 C22 114.5(5) . . . . ?
C20 C19 C18 C17 1.9(6) . . . . ?
C20 O3 C62 C63 -151.0(4) . . . . ?
C20 C15 C16 C17 4.9(6) . . . . ?
C62 O3 C20 C19 103.2(4) . . . . ?
C62 O3 C20 C15 -79.1(5) . . . . ?
C63 O7 C64 C65 178.4(5) . . . . ?
C64 O7 C63 C62 -65.5(6) . . . . ?
C51 C50 C49 C54 3.3(5) . . . . ?
C51 C50 C49 C61 -176.6(4) . . . . ?
C51 C52 C53 C54 3.0(6) . . . . ?
C51 C52 C53 C58 179.9(4) . . . . ?
C52 C53 C58 C57 -177.8(4) . . . . ?
C53 C54 C55 C56 0.0(6) . . . . ?
C53 C54 C55 C59 -179.7(4) . . . . ?
C59 C55 C56 C57 179.9(4) . . . . ?
C59 C60 C61 C49 -0.2(6) . . . . ?
C59 C60 C61 C47 179.6(4) . . . . ?
C60 C61 C47 C46 176.9(4) . . . . ?
C61 C49 C54 C55 -0.5(6) . . . . ?
C61 C49 C54 C53 179.7(4) . . . . ?
C61 C47 C46 C45 2.9(7) . . . . ?
C46 C45 C17 C18 -38.2(6) . . . . ?
C46 C45 C17 C16 137.7(4) . . . . ?
C46 C45 C50 C49 -3.1(5) . . . . ?
C46 C45 C50 C51 176.2(4) . . . . ?
C16 C15 C20 C19 -5.6(6) . . . . ?
C16 C15 C20 O3 176.8(4) . . . . ?
C23 C22 C21 C19 110.2(5) . . . . ?
C23 C24 C25 C26 -1.1(7) . . . . ?
C25 C26 C28 C2 -99.1(4) . . . . ?
C25 C26 C27 O4 -179.4(4) . . . . ?
C25 C26 C27 C22 8.7(6) . . . . ?
C74 O4 C27 C26 112.9(4) . . . . ?
C74 O4 C27 C22 -75.1(5) . . . . ?
C74 C75 O8 C76 -162.2(6) . . . . ?
C74 C75 O8A C76A 140(3) . . . . ?
C75 O8 C76 C77 -64.2(9) . . . . ?
C77 C76A O8A C75 34(5) . . . . ?
C70 C71 O6 C72 -169(4) . . . . ?
C70 C71 O6A C72A -172(2) . . . . ?
N1 C10 C11 C12 -177.9(4) . . . . ?
C5 C4 C3 C2 -2.6(7) . . . . ?
C5 C6 C7 C8 -60.5(6) . . . . ?
C30 C29 C4 C3 139.3(4) . . . . ?
C30 C29 C4 C5 -39.1(6) . . . . ?
C30 C31 C32 C44 178.8(4) . . . . ?
C30 C31 C32 C33 -0.7(6) . . . . ?
C31 C32 C44 C43 -178.3(4) . . . . ?
C31 C32 C33 C34 -1.4(6) . . . . ?
C31 C32 C33 C38 179.4(4) . . . . ?
C32 C44 C43 C39 -1.4(7) . . . . ?
C44 C32 C33 C34 179.1(4) . . . . ?
C44 C32 C33 C38 -0.2(6) . . . . ?
C43 C39 C38 C37 179.9(4) . . . . ?
C43 C39 C38 C33 0.5(6) . . . . ?
C33 C34 C29 C4 177.3(3) . . . . ?
C33 C34 C29 C30 -2.6(5) . . . . ?
C33 C32 C44 C43 1.2(6) . . . . ?
O6A C71 C70 O2 64(3) . . . . ?
